data_7029844
loop_
_publ_author_name
'Guo, Peng'
'Liu, Leifeng'
'Yun, Yifeng'
'Su, Jie'
'Wan, Wei'
'Gies, Hermann'
'Zhang, Haiyan'
'Xiao, Feng-Shou'
'Zou, Xiaodong'

_publ_section_title
;
 Ab initio structure determination of interlayer expanded zeolites by
 single crystal rotation electron diffraction.
;
_journal_issue 27
_journal_name_full 'Dalton transactions (Cambridge, England : 2003)'
_journal_page_first 10593
_journal_page_last 10601
_journal_paper_doi 10.1039/c4dt00458b
_journal_volume 43
_journal_year 2014
_chemical_formula_sum 'C15.19 O76 Si37.59'
_chemical_formula_weight 2454.12
_chemical_name_common COE-3
_chemical_name_systematic
; 
 ? 
;
_space_group_IT_number 63
_symmetry_cell_setting orthorhombic
_symmetry_space_group_name_Hall '-C 2c 2'
_symmetry_space_group_name_H-M 'C m c m'
_atom_sites_solution_primary direct
_atom_sites_solution_secondary difmap
_audit_creation_method SHELXL-97
_cell_angle_alpha 90.00
_cell_angle_beta 90.00
_cell_angle_gamma 90.00
_cell_formula_units_Z 1
_cell_length_a 7.19(10)
_cell_length_b 21.79(10)
_cell_length_c 13.62(10)
_cell_volume 2134(3)
_computing_structure_refinement 'SHELXL-97 (Sheldrick, 1997)'
_computing_structure_solution 'SHELXS-97 (Sheldrick, 1990)'
_diffrn_measured_fraction_theta_full 0.844
_diffrn_measured_fraction_theta_max 0.844
_diffrn_measurement_method 'Rotation Electron Diffraction'
_diffrn_radiation_source '200 kV accerelating voltage'
_diffrn_radiation_type Electrons
_diffrn_radiation_wavelength 0.02510
_diffrn_reflns_av_R_equivalents 0.0000
_diffrn_reflns_av_sigmaI/netI 0.0177
_diffrn_reflns_limit_h_max 6
_diffrn_reflns_limit_h_min 0
_diffrn_reflns_limit_k_max 18
_diffrn_reflns_limit_k_min 0
_diffrn_reflns_limit_l_max 12
_diffrn_reflns_limit_l_min 0
_diffrn_reflns_number 418
_diffrn_reflns_theta_full 0.65
_diffrn_reflns_theta_max 0.65
_diffrn_reflns_theta_min 0.07
_exptl_absorpt_coefficient_mu 0.000
_exptl_crystal_density_diffrn 1.910
_exptl_crystal_density_method 'not measured'
_exptl_crystal_F_000 407
_refine_diff_density_max 0.464
_refine_diff_density_min -0.355
_refine_diff_density_rms 0.128
_refine_ls_extinction_coef 683(78)
_refine_ls_extinction_expression Fc^*^=kFc[1+0.001xFc^2^\l^3^/sin(2\q)]^-1/4^
_refine_ls_extinction_method SHELXL
_refine_ls_goodness_of_fit_ref 4.147
_refine_ls_matrix_type full
_refine_ls_number_parameters 38
_refine_ls_number_reflns 418
_refine_ls_number_restraints 50
_refine_ls_restrained_S_all 4.161
_refine_ls_R_factor_all 0.4496
_refine_ls_R_factor_gt 0.3754
_refine_ls_shift/su_max 0.043
_refine_ls_shift/su_mean 0.002
_refine_ls_structure_factor_coef Fsqd
_refine_ls_weighting_details 'calc w=1/[\s^2^(Fo^2^)+(0.2000P)^2^+0.0000P] where P=(Fo^2^+2Fc^2^)/3'
_refine_ls_weighting_scheme calc
_refine_ls_wR_factor_gt 0.7646
_refine_ls_wR_factor_ref 0.7956
_reflns_number_gt 227
_reflns_number_total 418
_reflns_threshold_expression >2sigma(I)
_cod_data_source_file c4dt00458b2.cif
_cod_data_source_block COE-3_RED
_cod_depositor_comments
;
The following automatic conversions were performed:

'_symmetry_cell_setting' value 'Orthorhombic' changed to
'orthorhombic' according to
/usr/data/users/saulius/crontab/automatic-downloads/rss-feeds/RSC/lib/dictionaries/cif_core.dic
dictionary named 'cif_core.dic' version 2.4.2 from 2011-04-26.

Automatic conversion script
Id: cif_fix_values 2281 2013-09-26 08:29:07Z andrius 

 Adding full bibliography for 7029844--7029847.cif.
;
_cod_original_cell_volume 2134(35)
_cod_original_sg_symbol_H-M Cmcm
_cod_database_code 7029844

loop_
_symmetry_equiv_pos_as_xyz
'x, y, z'
'-x, -y, z+1/2'
'-x, y, -z+1/2'
'x, -y, -z'
'x+1/2, y+1/2, z'
'-x+1/2, -y+1/2, z+1/2'
'-x+1/2, y+1/2, -z+1/2'
'x+1/2, -y+1/2, -z'
'-x, -y, -z'
'x, y, -z-1/2'
'x, -y, z-1/2'
'-x, y, z'
'-x+1/2, -y+1/2, -z'
'x+1/2, y+1/2, -z-1/2'
'x+1/2, -y+1/2, z-1/2'
'-x+1/2, y+1/2, z'

loop_
_atom_site_label
_atom_site_type_symbol
_atom_site_fract_x
_atom_site_fract_y
_atom_site_fract_z
_atom_site_U_iso_or_equiv
_atom_site_adp_type
_atom_site_occupancy
_atom_site_symmetry_multiplicity
_atom_site_calc_flag
_atom_site_refinement_flags
Si1 Si 0.0000 0.322(2) 0.2500 0.159(11) Uiso 1 4 d SD
Si2 Si 0.212(5) 0.2727(16) 0.7500 0.159(11) Uiso 1 2 d SD
Si3 Si 0.293(4) 0.3128(11) 0.5453(19) 0.159(11) Uiso 1 1 d D
Si4 Si 0.0000 0.3862(16) 0.451(3) 0.159(11) Uiso 1 2 d SD
Si5 Si 0.144(13) 0.5000 0.5000 0.159(11) Uiso 0.22(6) 2 d SPD
O1 O 0.279(7) 0.317(2) 0.656(2) 0.241(14) Uiso 1 1 d D
O2 O 0.0000 0.369(3) 0.342(3) 0.241(14) Uiso 1 2 d SD
O3 O 0.0000 0.283(4) 0.7500 0.241(14) Uiso 1 4 d SD
O4 O 0.190(5) 0.368(2) 0.499(3) 0.241(14) Uiso 1 1 d D
O5 O 0.185(6) 0.284(2) 0.2500 0.241(14) Uiso 1 2 d SD
C1 C -0.269(12) 0.541(5) 0.428(7) 0.4(3) Uiso 0.22(6) 1 d P
O8 O 1.0000 0.543(2) 0.560(5) 0.241(14) Uiso 1 2 d S
O7 O 0.5000 0.337(3) 0.531(6) 0.241(14) Uiso 1 2 d SD
O6 O 0.7500 0.7500 0.5000 0.241(14) Uiso 1 2 d S
GC1 C -0.5000 0.600(9) 0.2500 0.36(9) Uiso 1 4 d S
GC2 C -0.5000 0.449(6) 0.406(11) 0.33(6) Uiso 1 2 d S

loop_
_atom_type_symbol
_atom_type_description
_atom_type_scat_dispersion_real
_atom_type_scat_dispersion_imag
_atom_type_scat_source
O O 0.0000 0.0000 'International Tables Vol C Tables 4.2.6.8 and 6.1.1.4'
Si Si 0.0000 0.0000 'International Tables Vol C Tables 4.2.6.8 and 6.1.1.4'
C C 0.0000 0.0000 'International Tables Vol C Tables 4.2.6.8 and 6.1.1.4'

loop_
_geom_angle_atom_site_label_1
_geom_angle_atom_site_label_2
_geom_angle_atom_site_label_3
_geom_angle
_geom_angle_site_symmetry_1
_geom_angle_site_symmetry_3
O5 Si1 O5 116(5) 3 .
O5 Si1 O2 109.4(14) 3 .
O5 Si1 O2 109.4(14) . .
O5 Si1 O2 109.4(14) 3 10_556
O5 Si1 O2 109.4(14) . 10_556
O2 Si1 O2 102(5) . 10_556
O5 Si2 O3 129(5) 13_556 .
O5 Si2 O1 111(3) 13_556 10_557
O3 Si2 O1 102(3) . 10_557
O5 Si2 O1 111(3) 13_556 .
O3 Si2 O1 102(3) . .
O1 Si2 O1 100(4) 10_557 .
O4 Si3 O1 109(3) . .
O4 Si3 O6 116(3) . 5_445
O1 Si3 O6 116(2) . 5_445
O4 Si3 O7 98(3) . .
O1 Si3 O7 100(4) . .
O6 Si3 O7 116(3) 5_445 .
O8 Si4 O2 99(4) 9_666 .
O8 Si4 O4 107(3) 9_666 .
O2 Si4 O4 110(2) . .
O8 Si4 O4 107(2) 9_666 12
O2 Si4 O4 110(2) . 12
O4 Si4 O4 122(4) . 12
C1 Si5 C1 112(8) 9_566 12
C1 Si5 O8 110(4) 9_566 9_666
C1 Si5 O8 112(4) 12 9_666
C1 Si5 O8 112(4) 9_566 1_455
C1 Si5 O8 110(4) 12 1_455
O8 Si5 O8 100(6) 9_666 1_455
C1 Si5 Si5 124(4) 9_566 9_566
C1 Si5 Si5 124(4) 12 9_566
O8 Si5 Si5 50(3) 9_666 9_566
O8 Si5 Si5 50(3) 1_455 9_566
Si3 O1 Si2 138(3) . .
Si4 O2 Si1 155(4) . .
Si2 O3 Si2 164(8) 3_556 .
Si3 O4 Si4 142(4) . .
Si2 O5 Si1 153(5) 13_556 .
Si4 O8 Si5 122(4) 9_666 9_666
Si4 O8 Si5 122(4) 9_666 1_655
Si5 O8 Si5 80(6) 9_666 1_655
Si3 O7 Si3 139(5) . 12_655
Si3 O6 Si3 180.0(8) 9_666 5

loop_
_geom_bond_atom_site_label_1
_geom_bond_atom_site_label_2
_geom_bond_distance
_geom_bond_site_symmetry_2
Si1 O5 1.56(4) 3
Si1 O5 1.56(4) .
Si1 O2 1.61(4) .
Si1 O2 1.61(4) 10_556
Si2 O5 1.45(5) 13_556
Si2 O3 1.54(4) .
Si2 O1 1.67(4) 10_557
Si2 O1 1.67(4) .
Si3 O4 1.55(4) .
Si3 O1 1.52(4) .
Si3 O6 1.53(3) 5_445
Si3 O7 1.59(4) .
Si4 O8 1.56(5) 9_666
Si4 O2 1.53(5) .
Si4 O4 1.57(4) .
Si4 O4 1.57(4) 12
Si5 C1 1.61(5) 9_566
Si5 C1 1.61(5) 12
Si5 O8 1.61(6) 9_666
Si5 O8 1.61(6) 1_455
Si5 Si5 2.07(19) 9_566
O3 Si2 1.54(4) 3_556
O5 Si2 1.45(5) 13_556
C1 Si5 1.61(5) 9_566
O8 Si4 1.56(5) 9_666
O8 Si5 1.61(6) 9_666
O8 Si5 1.61(6) 1_655
O7 Si3 1.59(4) 12_655
O6 Si3 1.53(3) 9_666
O6 Si3 1.53(3) 5
